data_2218771
loop_
_publ_author_name
'Wang, Jun Jie'
'Zhang, Xian'
'Zhang, Bao Qin'
'Wang, Gang'
'Yu, Xiao Qiang'

_publ_section_title
;
 9-Ethyl-3,6-diformyl-9<i>H</i>-carbazole
;
_journal_coeditor_code NC2104
_journal_issue 7
_journal_name_full 'Acta Crystallographica Section E'
_journal_page_first o1293
_journal_paper_doi 10.1107/S1600536808017923
_journal_volume 64
_journal_year 2008
_chemical_formula_iupac 'C16 H13 N O2'
_chemical_formula_moiety 'C16 H13 N O2'
_chemical_formula_sum 'C16 H13 N O2'
_chemical_formula_weight 251.27
_chemical_name_systematic
;
9-Ethyl-3,6-diformyl-9H-carbazole
;
_space_group_IT_number 14
_symmetry_cell_setting monoclinic
_symmetry_space_group_name_Hall '-P 2yn'
_symmetry_space_group_name_H-M 'P 1 21/n 1'
_atom_sites_solution_hydrogens geom
_atom_sites_solution_primary direct
_atom_sites_solution_secondary difmap
_audit_creation_method SHELXL-97
_cell_angle_alpha 90.00
_cell_angle_beta 100.5100(10)
_cell_angle_gamma 90.00
_cell_formula_units_Z 4
_cell_length_a 13.5475(3)
_cell_length_b 6.69540(10)
_cell_length_c 14.1840(2)
_cell_measurement_reflns_used 3121
_cell_measurement_temperature 293(2)
_cell_measurement_theta_max 26.95
_cell_measurement_theta_min 2.92
_cell_volume 1264.99(4)
_computing_cell_refinement 'APEX2 (Bruker, 2005)'
_computing_data_collection 'APEX2 (Bruker, 2005)'
_computing_data_reduction 'APEX2 (Bruker, 2005)'
_computing_molecular_graphics 'SHELXTL (Sheldrick, 2008)'
_computing_publication_material 'WinGX (Farrugia,1999)'
_computing_structure_refinement 'SHELXL97 (Sheldrick, 2008)'
_computing_structure_solution 'SIR97 (Altomare et al., 1999)'
_diffrn_ambient_temperature 293(2)
_diffrn_measured_fraction_theta_full 0.969
_diffrn_measured_fraction_theta_max 0.969
_diffrn_measurement_device_type 'Bruker APEX2 CCD area-detector'
_diffrn_measurement_method '\f and \w'
_diffrn_radiation_monochromator graphite
_diffrn_radiation_source 'fine-focus sealed tube'
_diffrn_radiation_type MoK\a
_diffrn_radiation_wavelength 0.71073
_diffrn_reflns_av_R_equivalents 0.0161
_diffrn_reflns_av_sigmaI/netI 0.0182
_diffrn_reflns_limit_h_max 17
_diffrn_reflns_limit_h_min -15
_diffrn_reflns_limit_k_max 8
_diffrn_reflns_limit_k_min -8
_diffrn_reflns_limit_l_max 18
_diffrn_reflns_limit_l_min -18
_diffrn_reflns_number 7890
_diffrn_reflns_theta_full 27.45
_diffrn_reflns_theta_max 27.45
_diffrn_reflns_theta_min 1.91
_diffrn_standards_number 0
_exptl_absorpt_coefficient_mu 0.087
_exptl_absorpt_correction_T_max 0.9783
_exptl_absorpt_correction_T_min 0.9621
_exptl_absorpt_correction_type multi-scan
_exptl_absorpt_process_details '(APEX2; Bruker, 2005)'
_exptl_crystal_colour colourless
_exptl_crystal_density_diffrn 1.319
_exptl_crystal_density_method 'not measured'
_exptl_crystal_description block
_exptl_crystal_F_000 528
_exptl_crystal_size_max 0.46
_exptl_crystal_size_mid 0.32
_exptl_crystal_size_min 0.28
_refine_diff_density_max 0.172
_refine_diff_density_min -0.162
_refine_ls_extinction_coef 0.020(3)
_refine_ls_extinction_expression Fc^*^=kFc[1+0.001xFc^2^\l^3^/sin(2\q)]^-1/4^
_refine_ls_extinction_method 'SHELXL97 (Sheldrick, 1997)'
_refine_ls_goodness_of_fit_ref 1.048
_refine_ls_hydrogen_treatment constr
_refine_ls_matrix_type full
_refine_ls_number_parameters 183
_refine_ls_number_reflns 2810
_refine_ls_number_restraints 0
_refine_ls_restrained_S_all 1.048
_refine_ls_R_factor_all 0.0526
_refine_ls_R_factor_gt 0.0380
_refine_ls_shift/su_max 0.001
_refine_ls_shift/su_mean 0.000
_refine_ls_structure_factor_coef Fsqd
_refine_ls_weighting_details 'calc w=1/[\s^2^(Fo^2^)+(0.0515P)^2^+0.1926P] where P=(Fo^2^+2Fc^2^)/3'
_refine_ls_weighting_scheme calc
_refine_ls_wR_factor_gt 0.1016
_refine_ls_wR_factor_ref 0.1124
_reflns_number_gt 2123
_reflns_number_total 2810
_reflns_threshold_expression I>2\s(I)
_cod_data_source_file nc2104.cif
_cod_data_source_block I
_cod_depositor_comments
;
The following automatic conversions were performed:
'_symmetry_cell_setting' value 'Monoclinic' changed to 'monoclinic'
according to '/home/saulius/struct/CIF-dictionaries/cif_core.dic'
dictionary named 'cif_core.dic' version 2.4.1 from 2010-06-29.

Automatic conversion script
Id: cif_fix_enum 1527 2010-12-29 10:47:43Z saulius 

The following automatic conversions were performed:

'_symmetry_cell_setting' value 'Monoclinic' changed to 'monoclinic'
according to /home/saulius/struct/CIF-dictionaries/cif_core.dic
dictionary named 'cif_core.dic' version 2.4.1 from 2010-06-29.

Automatic conversion script
Id: cif_fix_values 1715 2011-07-08 13:25:40Z adriana 
;
_cod_original_sg_symbol_H-M 'P2(1)/n  '
_cod_database_code 2218771
_cod_database_fobs_code 2218771

loop_
_symmetry_equiv_pos_as_xyz
'x, y, z'
'-x+1/2, y+1/2, -z+1/2'
'-x, -y, -z'
'x-1/2, -y-1/2, z-1/2'

loop_
_atom_site_type_symbol
_atom_site_label
_atom_site_fract_x
_atom_site_fract_y
_atom_site_fract_z
_atom_site_U_iso_or_equiv
_atom_site_adp_type
_atom_site_calc_flag
_atom_site_refinement_flags
_atom_site_occupancy
_atom_site_disorder_assembly
_atom_site_disorder_group
O O1 1.02612(11) 0.7739(2) 0.65681(10) 0.1009(5) Uani d . 1 . .
O O2 0.8577(2) -0.1440(4) 1.19028(19) 0.0963(8) Uani d P 0.50 A 1
O O2' 0.9276(2) -0.1336(4) 1.1217(2) 0.0830(8) Uani d P 0.50 A 2
N N1 0.73234(8) 0.68042(17) 0.96028(7) 0.0500(3) Uani d . 1 . .
C C1 0.55071(11) 0.7452(3) 0.91838(13) 0.0713(4) Uani d . 1 . .
H H1A 0.5513 0.7464 0.8508 0.107 Uiso calc R 1 . .
H H1B 0.4989 0.8327 0.9318 0.107 Uiso calc R 1 . .
H H1C 0.5381 0.6119 0.9381 0.107 Uiso calc R 1 . .
C C2 0.65035(10) 0.8149(2) 0.97202(11) 0.0573(4) Uani d . 1 . .
H H2A 0.6642 0.9470 0.9495 0.069 Uiso calc R 1 . .
H H2B 0.6473 0.8252 1.0396 0.069 Uiso calc R 1 . .
C C3 0.79421(9) 0.69945(19) 0.89373(9) 0.0459(3) Uani d . 1 . .
C C4 0.79749(10) 0.8498(2) 0.82587(10) 0.0557(3) Uani d . 1 . .
H H4 0.7532 0.9571 0.8198 0.067 Uiso calc R 1 . .
C C5 0.86839(11) 0.8333(2) 0.76856(10) 0.0585(4) Uani d . 1 . .
H H5 0.8715 0.9308 0.7225 0.070 Uiso calc R 1 . .
C C6 0.93648(10) 0.6734(2) 0.77748(9) 0.0523(3) Uani d . 1 . .
C C7 0.93244(9) 0.5240(2) 0.84424(8) 0.0485(3) Uani d . 1 . .
H H7 0.9774 0.4178 0.8501 0.058 Uiso calc R 1 . .
C C8 0.86064(9) 0.53478(19) 0.90209(8) 0.0440(3) Uani d . 1 . .
C C9 0.83555(9) 0.40894(19) 0.97708(8) 0.0452(3) Uani d . 1 . .
C C10 0.75611(9) 0.5055(2) 1.01106(8) 0.0473(3) Uani d . 1 . .
C C11 0.71439(11) 0.4259(2) 1.08601(10) 0.0582(4) Uani d . 1 . .
H H11 0.6627 0.4907 1.1088 0.070 Uiso calc R 1 . .
C C12 0.75280(12) 0.2485(2) 1.12461(10) 0.0626(4) Uani d . 1 . .
H H12 0.7263 0.1923 1.1745 0.075 Uiso d R 1 . .
C C13 0.83086(11) 0.1487(2) 1.09134(9) 0.0573(4) Uani d . 1 A .
C C14 0.87244(10) 0.2299(2) 1.01732(9) 0.0510(3) Uani d . 1 . .
H H14 0.9244 0.1646 0.9952 0.061 Uiso d R 1 . .
C C15 1.01501(12) 0.6612(3) 0.71893(11) 0.0666(4) Uani d . 1 . .
H H15 1.0603 0.5559 0.7315 0.080 Uiso calc R 1 . .
C C16 0.87062(18) -0.0411(3) 1.13397(14) 0.0825(6) Uani d . 1 . .
H H16A 0.9220 -0.0876 1.1043 0.099 Uiso calc PR 0.50 A 1
H H16B 0.8377 -0.0871 1.1818 0.099 Uiso d PR 0.50 A 2

loop_
_atom_site_aniso_label
_atom_site_aniso_U_11
_atom_site_aniso_U_22
_atom_site_aniso_U_33
_atom_site_aniso_U_12
_atom_site_aniso_U_13
_atom_site_aniso_U_23
O1 0.1167(11) 0.1034(10) 0.1002(9) -0.0055(8) 0.0663(9) 0.0204(8)
O2 0.128(2) 0.0828(17) 0.0829(16) -0.0009(16) 0.0324(16) 0.0299(14)
O2' 0.0887(18) 0.0589(14) 0.1029(18) 0.0237(13) 0.0213(14) 0.0161(13)
N1 0.0436(6) 0.0549(7) 0.0544(6) 0.0046(5) 0.0166(5) 0.0001(5)
C1 0.0504(8) 0.0671(10) 0.0958(11) 0.0074(7) 0.0122(8) -0.0025(9)
C2 0.0514(8) 0.0556(8) 0.0688(8) 0.0064(6) 0.0212(6) -0.0073(7)
C3 0.0385(6) 0.0522(7) 0.0475(6) -0.0009(5) 0.0090(5) -0.0009(5)
C4 0.0505(7) 0.0547(8) 0.0619(8) 0.0052(6) 0.0103(6) 0.0085(6)
C5 0.0575(8) 0.0622(9) 0.0573(7) -0.0046(7) 0.0142(6) 0.0120(7)
C6 0.0461(7) 0.0622(8) 0.0505(7) -0.0081(6) 0.0140(5) -0.0001(6)
C7 0.0404(6) 0.0550(8) 0.0509(6) -0.0004(5) 0.0103(5) -0.0014(6)
C8 0.0386(6) 0.0494(7) 0.0440(6) -0.0013(5) 0.0078(5) -0.0001(5)
C9 0.0405(6) 0.0512(7) 0.0441(6) -0.0021(5) 0.0078(5) -0.0012(5)
C10 0.0429(6) 0.0535(7) 0.0461(6) -0.0024(5) 0.0102(5) -0.0035(5)
C11 0.0570(8) 0.0691(9) 0.0531(7) -0.0048(7) 0.0218(6) -0.0034(7)
C12 0.0695(9) 0.0721(10) 0.0492(7) -0.0153(8) 0.0189(7) 0.0023(7)
C13 0.0637(9) 0.0550(8) 0.0507(7) -0.0098(7) 0.0040(6) 0.0046(6)
C14 0.0483(7) 0.0521(8) 0.0519(7) -0.0001(6) 0.0074(5) 0.0003(6)
C15 0.0654(9) 0.0742(10) 0.0657(9) -0.0152(8) 0.0268(7) -0.0035(8)
C16 0.1016(15) 0.0660(11) 0.0722(11) -0.0161(11) -0.0043(10) 0.0172(10)

loop_
_atom_type_symbol
_atom_type_description
_atom_type_scat_dispersion_real
_atom_type_scat_dispersion_imag
_atom_type_scat_source
C C 0.0033 0.0016 'International Tables Vol C Tables 4.2.6.8 and 6.1.1.4'
H H 0.0000 0.0000 'International Tables Vol C Tables 4.2.6.8 and 6.1.1.4'
N N 0.0061 0.0033 'International Tables Vol C Tables 4.2.6.8 and 6.1.1.4'
O O 0.0106 0.0060 'International Tables Vol C Tables 4.2.6.8 and 6.1.1.4'

loop_
_geom_angle_atom_site_label_1
_geom_angle_atom_site_label_2
_geom_angle_atom_site_label_3
_geom_angle
C3 N1 C10 108.81(10)
C3 N1 C2 126.20(11)
C10 N1 C2 124.89(11)
C2 C1 H1A 109.5
C2 C1 H1B 109.5
H1A C1 H1B 109.5
C2 C1 H1C 109.5
H1A C1 H1C 109.5
H1B C1 H1C 109.5
N1 C2 C1 112.52(12)
N1 C2 H2A 109.1
C1 C2 H2A 109.1
N1 C2 H2B 109.1
C1 C2 H2B 109.1
H2A C2 H2B 107.8
N1 C3 C4 129.60(12)
N1 C3 C8 109.13(11)
C4 C3 C8 121.26(12)
C5 C4 C3 117.61(13)
C5 C4 H4 121.2
C3 C4 H4 121.2
C4 C5 C6 121.85(13)
C4 C5 H5 119.1
C6 C5 H5 119.1
C7 C6 C5 120.34(12)
C7 C6 C15 118.06(13)
C5 C6 C15 121.58(13)
C8 C7 C6 119.15(12)
C8 C7 H7 120.4
C6 C7 H7 120.4
C7 C8 C3 119.75(11)
C7 C8 C9 133.70(12)
C3 C8 C9 106.54(11)
C14 C9 C10 119.79(11)
C14 C9 C8 133.94(12)
C10 C9 C8 106.27(11)
N1 C10 C11 129.17(12)
N1 C10 C9 109.24(11)
C11 C10 C9 121.58(13)
C12 C11 C10 117.24(13)
C12 C11 H11 121.4
C10 C11 H11 121.4
C11 C12 C13 122.20(13)
C11 C12 H12 118.9
C13 C12 H12 118.9
C14 C13 C12 120.13(13)
C14 C13 C16 118.77(16)
C12 C13 C16 121.09(15)
C9 C14 C13 119.05(13)
C9 C14 H14 120.5
C13 C14 H14 120.4
O1 C15 C6 125.94(17)
O1 C15 H15 117.0
C6 C15 H15 117.0
O2' C16 C13 133.0(3)
O2 C16 C13 138.7(3)
O2 C16 H16A 110.6
C13 C16 H16A 110.6
O2' C16 H16B 113.5
C13 C16 H16B 113.5
H16A C16 H16B 135.8

loop_
_geom_bond_atom_site_label_1
_geom_bond_atom_site_label_2
_geom_bond_distance
O1 C15 1.1902(19)
O2 C16 1.093(3)
O2 H16B 0.4697
O2' C16 1.029(3)
N1 C3 1.3778(16)
N1 C10 1.3818(17)
N1 C2 1.4628(16)
C1 C2 1.498(2)
C1 H1A 0.9600
C1 H1B 0.9600
C1 H1C 0.9600
C2 H2A 0.9700
C2 H2B 0.9700
C3 C4 1.3990(18)
C3 C8 1.4144(17)
C4 C5 1.371(2)
C4 H4 0.9300
C5 C6 1.404(2)
C5 H5 0.9300
C6 C7 1.3852(18)
C6 C15 1.466(2)
C7 C8 1.3842(17)
C7 H7 0.9300
C8 C9 1.4453(17)
C9 C14 1.3816(18)
C9 C10 1.4134(17)
C10 C11 1.3974(18)
C11 C12 1.370(2)
C11 H11 0.9300
C12 C13 1.403(2)
C12 H12 0.9300
C13 C14 1.3896(19)
C13 C16 1.467(2)
C14 H14 0.9300
C15 H15 0.9300
C16 H16A 0.9300
C16 H16B 0.9300

loop_
_geom_torsion_atom_site_label_1
_geom_torsion_atom_site_label_2
_geom_torsion_atom_site_label_3
_geom_torsion_atom_site_label_4
_geom_torsion
C3 N1 C2 C1 94.54(16)
C10 N1 C2 C1 -81.23(17)
C10 N1 C3 C4 179.26(13)
C2 N1 C3 C4 2.9(2)
C10 N1 C3 C8 -0.76(13)
C2 N1 C3 C8 -177.10(12)
N1 C3 C4 C5 179.09(13)
C8 C3 C4 C5 -0.88(19)
C3 C4 C5 C6 -0.7(2)
C4 C5 C6 C7 1.2(2)
C4 C5 C6 C15 -177.23(13)
C5 C6 C7 C8 -0.16(19)
C15 C6 C7 C8 178.34(12)
C6 C7 C8 C3 -1.36(17)
C6 C7 C8 C9 179.95(13)
N1 C3 C8 C7 -178.05(11)
C4 C3 C8 C7 1.92(18)
N1 C3 C8 C9 0.96(13)
C4 C3 C8 C9 -179.07(12)
C7 C8 C9 C14 -1.6(2)
C3 C8 C9 C14 179.62(13)
C7 C8 C9 C10 178.03(13)
C3 C8 C9 C10 -0.78(13)
C3 N1 C10 C11 179.12(13)
C2 N1 C10 C11 -4.5(2)
C3 N1 C10 C9 0.26(14)
C2 N1 C10 C9 176.66(11)
C14 C9 C10 N1 -179.99(11)
C8 C9 C10 N1 0.34(13)
C14 C9 C10 C11 1.04(18)
C8 C9 C10 C11 -178.63(11)
N1 C10 C11 C12 -179.57(12)
C9 C10 C11 C12 -0.83(19)
C10 C11 C12 C13 0.1(2)
C11 C12 C13 C14 0.5(2)
C11 C12 C13 C16 179.97(14)
C10 C9 C14 C13 -0.47(18)
C8 C9 C14 C13 179.09(13)
C12 C13 C14 C9 -0.2(2)
C16 C13 C14 C9 -179.78(12)
C7 C6 C15 O1 177.41(16)
C5 C6 C15 O1 -4.1(2)
C14 C13 C16 O2' 1.6(4)
C12 C13 C16 O2' -177.9(3)
C14 C13 C16 O2 179.8(3)
C12 C13 C16 O2 0.3(4)
